data_7702521
loop_
_publ_author_name
'Bianchi, Antonio'
'Calabi, Luisella'
'Giorgi, Claudia'
'Losi, Pietro'
'Mariani, Palma'
'Palano, Daniela'
'Paoli, Paola'
'Rossi, Patrizia'
'Valtancoli, Barbara'

_publ_section_title
;
 Thermodynamic and structural aspects of manganese(II) complexes with
 polyaminopolycarboxylic ligands based upon 1,4,7,10-tetraazacyclododecane
 (cyclen). Crystal structure of dimeric [MnL]2&#x00B7;2CH3OH containing
 the new ligand 1,4,7,10-tetraazacyclododecane-1,4-diacetate
;
_journal_issue 6
_journal_name_full 'Journal of the Chemical Society, Dalton Transactions'
_journal_page_first 917
_journal_paper_doi 10.1039/b009242h
_journal_year 2001
_chemical_formula_moiety '(Mn 2+)2, (C12 H22 N4 O4 2-)2, (C H4 O)2'
_chemical_formula_structural '(Mn2 (C12 H22 N4 O4)2) (C H4 O)2'
_chemical_formula_sum 'C26 H52 Mn2 N8 O10'
_chemical_formula_weight 746.35
_space_group_IT_number 14
_space_group_name_Hall '-P 2ybc'
_space_group_name_H-M_alt 'P 1 21/c 1'
_symmetry_cell_setting monoclinic
_symmetry_space_group_name_H-M 'P 1 21/c 1'
_atom_sites_solution_hydrogens geom
_atom_sites_solution_primary direct
_atom_sites_solution_secondary difmap
_audit_creation_method SHELXL
_cell_angle_alpha 90
_cell_angle_beta 96.01(1)
_cell_angle_gamma 90
_cell_formula_units_Z 2
_cell_length_a 8.869(1)
_cell_length_b 12.965(2)
_cell_length_c 14.165(2)
_cell_measurement_reflns_used 25
_cell_measurement_temperature 293
_cell_measurement_theta_max 12.0
_cell_measurement_theta_min 8.0
_cell_volume 1619.8(4)
_computing_cell_refinement 'Siemens P4'
_computing_data_collection 'Siemens P4'
_computing_data_reduction 'Siemens P4'
_computing_molecular_graphics 'ORTEP (Johnson, 1971)'
_computing_publication_material 'PARST (Nardelli, 1983)'
_computing_structure_refinement 'SHELXL-93 (Sheldrick, 1993)'
_computing_structure_solution 'SIR97 (Altomare, 1994)'
_diffrn_ambient_temperature 293
_diffrn_measurement_device 'Siemens P4'
_diffrn_measurement_method \q/2\q
_diffrn_radiation_monochromator graphite
_diffrn_radiation_source 'X-ray tube'
_diffrn_radiation_type MoK\a
_diffrn_radiation_wavelength 0.71068
_diffrn_reflns_av_R_equivalents 0.1133
_diffrn_reflns_av_sigmaI/netI 0.0546
_diffrn_reflns_limit_h_max 1
_diffrn_reflns_limit_h_min -9
_diffrn_reflns_limit_k_max 1
_diffrn_reflns_limit_k_min -14
_diffrn_reflns_limit_l_max 15
_diffrn_reflns_limit_l_min -15
_diffrn_reflns_number 2958
_diffrn_reflns_theta_max 47
_diffrn_reflns_theta_min 3
_diffrn_standards_decay_% 0
_diffrn_standards_interval_time 60
_diffrn_standards_number 3
_exptl_absorpt_coefficient_mu 8.46
_exptl_absorpt_correction_T_max 0.75
_exptl_absorpt_correction_T_min 0.65
_exptl_absorpt_correction_type 'refdelf (Walker and Stuart, 1983)'
_exptl_crystal_colour colourless
_exptl_crystal_density_diffrn 1.531
_exptl_crystal_description prismatic
_exptl_crystal_F_000 788
_exptl_crystal_size_max 0.5
_exptl_crystal_size_mid 0.4
_exptl_crystal_size_min 0.35
_refine_diff_density_max 0.704
_refine_diff_density_min -0.807
_refine_diff_density_rms 0.133
_refine_ls_extinction_coef 0.0008(7)
_refine_ls_extinction_expression
;
Fc^*^=kFc[1+0.001xFc^2^\l^3^/sin(2\q)]^-1/4^
;
_refine_ls_extinction_method SHELXL
_refine_ls_goodness_of_fit_all 1.036
_refine_ls_goodness_of_fit_obs 1.072
_refine_ls_hydrogen_treatment refU
_refine_ls_matrix_type full
_refine_ls_number_parameters 220
_refine_ls_number_reflns 2361
_refine_ls_number_restraints 0
_refine_ls_restrained_S_all 1.036
_refine_ls_restrained_S_obs 1.072
_refine_ls_R_factor_all 0.0840
_refine_ls_R_factor_obs 0.0778
_refine_ls_shift/esd_max 0.072
_refine_ls_shift/esd_mean 0.005
_refine_ls_structure_factor_coef Fsqd
_refine_ls_weighting_details 'w=1/[\s^2^(Fo^2^)+(0.1549P)^2^+4.6252P] where P=(Fo^2^+2Fc^2^)/3'
_refine_ls_weighting_scheme calc
_refine_ls_wR_factor_all 0.2174
_refine_ls_wR_factor_obs 0.2104
_reflns_number_observed 2084
_reflns_number_total 2361
_reflns_observed_criterion >2sigma(I)
_cod_data_source_file b009242h.txt
_cod_data_source_block for_[Mn(1,4-DO2A)]2_B72CH3OH
_cod_depositor_comments
;
The following automatic conversions were performed:

data item '_refine_ls_weighting_scheme' value '
calc w=1/[\s^2^(Fo^2^)+(0.1549P)^2^+4.6252P] where
P=(Fo^2^+2Fc^2^)/3' was changed to 'calc'. A new data item
'_refine_ls_weighting_details' was created with the value set to
'w=1/[\s^2^(Fo^2^)+(0.1549P)^2^+4.6252P] where P=(Fo^2^+2Fc^2^)/3'.

Automatic conversion script
Id: cif_fix_values 6909 2019-04-08 15:41:33Z antanas 
;
_cod_original_sg_symbol_H-M P21/c
_cod_database_code 7702521

loop_
_symmetry_equiv_pos_as_xyz
'x, y, z'
'-x, y+1/2, -z+1/2'
'-x, -y, -z'
'x, -y-1/2, z-1/2'

loop_
_atom_site_aniso_label
_atom_site_aniso_U_11
_atom_site_aniso_U_22
_atom_site_aniso_U_33
_atom_site_aniso_U_23
_atom_site_aniso_U_13
_atom_site_aniso_U_12
Mn1 0.0241(6) 0.0173(6) 0.0186(6) 0.0014(3) 0.0044(4) 0.0010(3)
O1 0.030(2) 0.030(2) 0.022(2) 0.003(2) 0.008(2) 0.008(2)
O2 0.046(3) 0.070(3) 0.023(2) 0.001(2) 0.010(2) 0.021(2)
O3 0.060(3) 0.023(2) 0.051(3) 0.016(2) -0.019(2) -0.013(2)
O4 0.046(3) 0.018(2) 0.059(3) 0.001(2) 0.007(2) -0.006(2)
N1 0.031(3) 0.030(3) 0.023(3) 0.009(2) 0.004(2) 0.002(2)
N2 0.035(3) 0.028(3) 0.025(3) 0.005(2) 0.000(2) -0.003(2)
N3 0.031(2) 0.015(2) 0.023(2) 0.000(2) 0.003(2) 0.003(2)
N4 0.028(3) 0.025(3) 0.018(2) 0.000(2) 0.000(2) 0.001(2)
C1 0.051(4) 0.041(4) 0.031(3) 0.006(3) 0.017(3) -0.005(3)
C2 0.036(3) 0.040(4) 0.046(4) 0.005(3) 0.010(3) -0.010(3)
C3 0.051(4) 0.017(3) 0.041(4) 0.003(3) 0.005(3) -0.009(3)
C4 0.045(4) 0.016(3) 0.032(3) -0.004(2) 0.002(3) 0.002(3)
C5 0.039(3) 0.031(3) 0.027(3) 0.004(3) 0.001(3) 0.014(3)
C6 0.028(3) 0.034(3) 0.027(3) 0.000(3) -0.004(2) 0.003(2)
C7 0.038(3) 0.032(3) 0.024(3) 0.004(3) -0.001(2) 0.002(3)
C8 0.041(4) 0.031(3) 0.018(3) 0.001(2) 0.011(2) 0.005(2)
C9 0.027(3) 0.034(3) 0.025(3) -0.001(3) 0.006(2) 0.013(3)
C10 0.033(3) 0.026(3) 0.021(3) 0.004(2) 0.009(2) 0.004(3)
C11 0.039(4) 0.027(3) 0.030(3) -0.003(3) 0.000(3) -0.007(3)
C12 0.028(3) 0.027(3) 0.031(3) -0.002(3) 0.003(2) 0.007(3)
C13 0.160(10) 0.023(4) 0.031(4) -0.001(3) -0.006(5) -0.016(5)
O5 0.125(8) 0.115(8) 0.137(9) -0.040(6) -0.032(7) -0.011(5)

loop_
_atom_site_label
_atom_site_type_symbol
_atom_site_fract_x
_atom_site_fract_y
_atom_site_fract_z
_atom_site_U_iso_or_equiv
_atom_site_thermal_displace_type
_atom_site_occupancy
_atom_site_calc_flag
_atom_site_refinement_flags
Mn1 Mn 0.38762(9) 0.04476(6) 0.39768(5) 0.0199(4) Uani 1 d .
O1 O 0.3972(5) 0.0406(3) 0.5581(3) 0.0271(10) Uani 1 d .
O2 O 0.2810(5) 0.0808(4) 0.6845(3) 0.0460(12) Uani 1 d .
O3 O 0.2775(5) -0.1032(3) 0.4066(3) 0.0464(13) Uani 1 d .
O4 O 0.1231(5) -0.2257(3) 0.3450(3) 0.0409(11) Uani 1 d .
N1 N 0.4800(6) 0.0667(4) 0.2524(3) 0.0278(11) Uani 1 d .
H1N H 0.5453(84) 0.0250(57) 0.2675(51) 0.037(20) Uiso 1 d .
N2 N 0.5377(6) 0.1935(4) 0.4143(4) 0.0298(12) Uani 1 d .
H2N H 0.5878(63) 0.1846(40) 0.4638(42) 0.010(14) Uiso 1 d .
N3 N 0.2267(5) 0.1734(3) 0.4486(3) 0.0231(10) Uani 1 d .
N4 N 0.1637(5) 0.0430(3) 0.2808(3) 0.0237(11) Uani 1 d .
C1 C 0.5507(8) 0.1680(5) 0.2447(4) 0.040(2) Uani 1 d .
H1A H 0.4734(8) 0.2194(5) 0.2270(4) 0.055(4) Uiso 1 calc R
H1B H 0.6195(8) 0.1662(5) 0.1958(4) 0.055(4) Uiso 1 calc R
C2 C 0.6380(7) 0.1966(5) 0.3402(5) 0.040(2) Uani 1 d .
H2A H 0.7210(7) 0.1486(5) 0.3549(5) 0.055(4) Uiso 1 calc R
H2B H 0.6803(7) 0.2653(5) 0.3364(5) 0.055(4) Uiso 1 calc R
C3 C 0.4406(8) 0.2850(4) 0.4172(5) 0.0362(15) Uani 1 d .
H3A H 0.3960(8) 0.3017(4) 0.3536(5) 0.055(4) Uiso 1 calc R
H3B H 0.5011(8) 0.3435(4) 0.4414(5) 0.055(4) Uiso 1 calc R
C4 C 0.3179(7) 0.2649(4) 0.4797(4) 0.0312(14) Uani 1 d .
H4A H 0.3629(7) 0.2546(4) 0.5444(4) 0.055(4) Uiso 1 calc R
H4B H 0.2521(7) 0.3247(4) 0.4790(4) 0.055(4) Uiso 1 calc R
C5 C 0.1061(7) 0.2000(5) 0.3724(4) 0.0324(14) Uani 1 d .
H5A H 0.1462(7) 0.2476(5) 0.3284(4) 0.055(4) Uiso 1 calc R
H5B H 0.0238(7) 0.2343(5) 0.3999(4) 0.055(4) Uiso 1 calc R
C6 C 0.0455(6) 0.1048(5) 0.3189(4) 0.0304(14) Uani 1 d .
H6A H -0.0070(6) 0.0621(5) 0.3612(4) 0.055(4) Uiso 1 calc R
H6B H -0.0279(6) 0.1260(5) 0.2669(4) 0.055(4) Uiso 1 calc R
C7 C 0.2121(7) 0.0879(5) 0.1928(4) 0.0319(14) Uani 1 d .
H7A H 0.2196(7) 0.1622(5) 0.1991(4) 0.055(4) Uiso 1 calc R
H7B H 0.1372(7) 0.0725(5) 0.1398(4) 0.055(4) Uiso 1 calc R
C8 C 0.3647(7) 0.0439(4) 0.1738(4) 0.0293(14) Uani 1 d .
H8A H 0.3561(7) -0.0302(4) 0.1653(4) 0.055(4) Uiso 1 calc R
H8B H 0.3949(7) 0.0733(4) 0.1157(4) 0.055(4) Uiso 1 calc R
C9 C 0.1651(6) 0.1296(5) 0.5324(4) 0.0286(13) Uani 1 d .
H9A H 0.0894(6) 0.0780(5) 0.5124(4) 0.055(4) Uiso 1 calc R
H9B H 0.1164(6) 0.1837(5) 0.5656(4) 0.055(4) Uiso 1 calc R
C10 C 0.2906(6) 0.0810(4) 0.5988(4) 0.0259(13) Uani 1 d .
C11 C 0.1117(7) -0.0648(5) 0.2666(4) 0.0321(14) Uani 1 d .
H11A H 0.1416(7) -0.0897(5) 0.2067(4) 0.055(4) Uiso 1 calc R
H11B H 0.0018(7) -0.0662(5) 0.2623(4) 0.055(4) Uiso 1 calc R
C12 C 0.1748(6) -0.1377(4) 0.3458(4) 0.0286(13) Uani 1 d .
C13 C -0.1775(13) 0.1382(6) 0.0121(5) 0.072(3) Uani 1 d .
H13A H -0.2447(37) 0.1883(11) 0.0349(23) 0.055(4) Uiso 1 calc R
H13B H -0.2027(52) 0.1284(10) -0.0548(6) 0.055(4) Uiso 1 calc R
H13C H -0.0748(17) 0.1622(18) 0.0239(26) 0.055(4) Uiso 1 calc R
O5 O -0.1916(13) 0.0493(7) 0.0570(8) 0.129(4) Uani 1 d .
H5 H -0.2813(15) 0.0330(37) 0.0533(57) 0.055(4) Uiso 1 calc R

loop_
_atom_type_symbol
_atom_type_description
_atom_type_scat_dispersion_real
_atom_type_scat_dispersion_imag
_atom_type_scat_source
C C 0.0033 0.0016 'International Tables Vol C Tables 4.2.6.8 and 6.1.1.4'
H H 0.0000 0.0000 'International Tables Vol C Tables 4.2.6.8 and 6.1.1.4'
N N 0.0061 0.0033 'International Tables Vol C Tables 4.2.6.8 and 6.1.1.4'
O O 0.0106 0.0060 'International Tables Vol C Tables 4.2.6.8 and 6.1.1.4'
Mn Mn 0.3368 0.7283 'International Tables Vol C Tables 4.2.6.8 and 6.1.1.4'

loop_
_geom_angle_atom_site_label_1
_geom_angle_atom_site_label_2
_geom_angle_atom_site_label_3
_geom_angle
_geom_angle_site_symmetry_1
_geom_angle_site_symmetry_3
O3 Mn1 O1 85.5(2) . 3_656
O3 Mn1 O1 83.7(2) . .
O1 Mn1 O1 76.5(2) 3_656 .
O3 Mn1 N1 111.4(2) . .
O1 Mn1 N1 86.5(2) 3_656 .
O1 Mn1 N1 156.4(2) . .
O3 Mn1 N2 168.7(2) . .
O1 Mn1 N2 85.4(2) 3_656 .
O1 Mn1 N2 87.6(2) . .
N1 Mn1 N2 74.8(2) . .
O3 Mn1 N3 108.6(2) . .
O1 Mn1 N3 142.20(15) 3_656 .
O1 Mn1 N3 70.77(14) . .
N1 Mn1 N3 117.9(2) . .
N2 Mn1 N3 75.1(2) . .
O3 Mn1 N4 72.1(2) . .
O1 Mn1 N4 142.40(14) 3_656 .
O1 Mn1 N4 128.4(2) . .
N1 Mn1 N4 74.8(2) . .
N2 Mn1 N4 119.2(2) . .
N3 Mn1 N4 74.9(2) . .
C10 O1 Mn1 136.8(4) . 3_656
C10 O1 Mn1 119.6(3) . .
Mn1 O1 Mn1 103.5(2) 3_656 .
C12 O3 Mn1 124.7(4) . .
C8 N1 C1 113.3(5) . .
C8 N1 Mn1 111.7(4) . .
C1 N1 Mn1 111.8(4) . .
C2 N2 C3 113.9(5) . .
C2 N2 Mn1 109.7(4) . .
C3 N2 Mn1 109.8(4) . .
C9 N3 C4 107.9(4) . .
C9 N3 C5 112.2(4) . .
C4 N3 C5 111.2(4) . .
C9 N3 Mn1 105.2(3) . .
C4 N3 Mn1 109.2(3) . .
C5 N3 Mn1 110.9(3) . .
C6 N4 C11 110.0(5) . .
C6 N4 C7 112.2(4) . .
C11 N4 C7 111.8(5) . .
C6 N4 Mn1 107.8(3) . .
C11 N4 Mn1 108.6(3) . .
C7 N4 Mn1 106.2(3) . .
N1 C1 C2 109.4(5) . .
N2 C2 C1 110.0(5) . .
N2 C3 C4 109.9(5) . .
N3 C4 C3 111.9(5) . .
N3 C5 C6 111.5(5) . .
N4 C6 C5 113.5(5) . .
N4 C7 C8 110.2(5) . .
N1 C8 C7 110.7(5) . .
N3 C9 C10 110.5(4) . .
O2 C10 O1 125.5(5) . .
O2 C10 C9 119.5(5) . .
O1 C10 C9 115.0(5) . .
N4 C11 C12 113.6(5) . .
O4 C12 O3 125.0(5) . .
O4 C12 C11 117.4(5) . .
O3 C12 C11 117.6(5) . .

loop_
_geom_bond_atom_site_label_1
_geom_bond_atom_site_label_2
_geom_bond_distance
_geom_bond_site_symmetry_2
Mn1 O3 2.163(4) .
Mn1 O1 2.238(4) 3_656
Mn1 O1 2.265(4) .
Mn1 N1 2.310(5) .
Mn1 N2 2.341(5) .
Mn1 N3 2.357(4) .
Mn1 N4 2.449(5) .
O1 C10 1.271(7) .
O1 Mn1 2.238(4) 3_656
O2 C10 1.225(7) .
O3 C12 1.267(7) .
O4 C12 1.229(7) .
N1 C8 1.462(8) .
N1 C1 1.464(8) .
N2 C2 1.446(8) .
N2 C3 1.469(8) .
N3 C9 1.472(7) .
N3 C4 1.477(7) .
N3 C5 1.478(7) .
N4 C6 1.467(8) .
N4 C11 1.479(7) .
N4 C7 1.479(7) .
C1 C2 1.533(9) .
C3 C4 1.496(9) .
C5 C6 1.517(8) .
C7 C8 1.519(9) .
C9 C10 1.517(8) .
C11 C12 1.528(8) .
C13 O5 1.329(11) .
